data_7114254
loop_
_publ_author_name
'Armstrong, Andrea'
'Chivers, Tristram'
'Krahn, Mark'
'Parvez, Masood'
'Schatte, Gabriele'

_publ_section_title
;
 Syntheses and structures of an unsolvated tetrakisimidophosphate
 {Li3[P(NBut)3(NSiMe3)]}2 and the face-sharing double-cubane
 {Li2(THF)[P(O)(NBut)2(NHBut)]}2
;
_journal_issue 20
_journal_name_full 'Chemical Communications'
_journal_page_first 2332
_journal_paper_doi 10.1039/b207197e
_journal_year 2002
_chemical_compound_source 'synthesized by authors '
_chemical_formula_sum 'C15 H39 N4 P Si'
_chemical_formula_weight 334.56
_chemical_melting_point ' ? '
_chemical_name_common ' ? '
_chemical_name_systematic ' ? '
_space_group_IT_number 148
_symmetry_cell_setting trigonal
_symmetry_space_group_name_Hall '-R 3'
_symmetry_space_group_name_H-M 'R -3 :H'
_atom_sites_solution_hydrogens geom
_atom_sites_solution_primary direct
_atom_sites_solution_secondary difmap
_cell_angle_alpha 90.00
_cell_angle_beta 90.00
_cell_angle_gamma 120.00
_cell_formula_units_Z 6
_cell_length_a 14.7950(4)
_cell_length_b 14.7950(4)
_cell_length_c 16.3978(4)
_cell_measurement_reflns_used 6136
_cell_measurement_temperature 173(2)
_cell_measurement_theta_max 27.5
_cell_measurement_theta_min 1.0
_cell_volume 3108.47(14)
_computing_cell_refinement 'HKL DENZO (Otwinowski & Minor, 1997)'
_computing_data_collection 'COLLECT (Hooft, 1998)'
_computing_data_reduction 'SCALEPACK (Otwinowski & Minor, 1997)'
_computing_molecular_graphics 'TEXSAN (M. S. C., 1994)'
_computing_publication_material 'SHELXL-97 (Sheldrick, 1997)'
_computing_structure_refinement 'SHELXL-97 (Sheldrick, 1997)'
_computing_structure_solution 'SAPI91 (Fan, 1991)'
_diffrn_ambient_temperature 173(2)
_diffrn_measured_fraction_theta_full 0.984
_diffrn_measured_fraction_theta_max 0.984
_diffrn_measurement_device_type 'Nonius KappaCCD Diffractometer'
_diffrn_measurement_method ' \w & \f '
_diffrn_radiation_monochromator graphite
_diffrn_radiation_source 'fine-focus sealed tube'
_diffrn_radiation_type MoK\a
_diffrn_radiation_wavelength 0.71073
_diffrn_reflns_av_R_equivalents 0.0318
_diffrn_reflns_av_sigmaI/netI 0.0323
_diffrn_reflns_limit_h_max 18
_diffrn_reflns_limit_h_min -19
_diffrn_reflns_limit_k_max 17
_diffrn_reflns_limit_k_min -18
_diffrn_reflns_limit_l_max 21
_diffrn_reflns_limit_l_min -20
_diffrn_reflns_number 6136
_diffrn_reflns_theta_full 27.52
_diffrn_reflns_theta_max 27.52
_diffrn_reflns_theta_min 3.41
_diffrn_standards_decay_% '< 0.01'
_exptl_absorpt_coefficient_mu 0.192
_exptl_absorpt_correction_T_max 0.9626
_exptl_absorpt_correction_T_min 0.9535
_exptl_absorpt_correction_type multi-scan
_exptl_absorpt_process_details '(SORTAV: Blessing, 1997)'
_exptl_crystal_colour colourless
_exptl_crystal_density_diffrn 1.072
_exptl_crystal_density_meas ?
_exptl_crystal_density_method 'not measured'
_exptl_crystal_description block
_exptl_crystal_F_000 1116
_exptl_crystal_size_max 0.25
_exptl_crystal_size_mid 0.25
_exptl_crystal_size_min 0.20
_refine_diff_density_max 0.295
_refine_diff_density_min -0.316
_refine_diff_density_rms 0.044
_refine_ls_extinction_method none
_refine_ls_goodness_of_fit_ref 1.098
_refine_ls_hydrogen_treatment constr
_refine_ls_matrix_type full
_refine_ls_number_parameters 64
_refine_ls_number_reflns 1565
_refine_ls_number_restraints 0
_refine_ls_restrained_S_all 1.098
_refine_ls_R_factor_all 0.0450
_refine_ls_R_factor_gt 0.0361
_refine_ls_shift/su_max 0.000
_refine_ls_shift/su_mean 0.000
_refine_ls_structure_factor_coef Fsqd
_refine_ls_weighting_details 'calc w=1/[\s^2^(Fo^2^)+(0.054P)^2^+2.188P] where P=(Fo^2^+2Fc^2^)/3'
_refine_ls_weighting_scheme calc
_refine_ls_wR_factor_gt 0.1025
_refine_ls_wR_factor_ref 0.1075
_reflns_number_gt 1312
_reflns_number_total 1565
_reflns_threshold_expression >2sigma(I)
_cod_data_source_file b207197e.txt
_cod_data_source_block Compound_1a
_cod_depositor_comments
;
The following automatic conversions were performed:

'_exptl_crystal_density_meas' value 'not measured' was changed to '?'
- the value is perceived as not measured.

Automatic conversion script
Id: cif_fix_values 3008 2015-01-20 13:52:24Z robertas 
;
_cod_original_cell_volume 3108.46(14)
_cod_original_sg_symbol_H-M ' R -3 '
_cod_database_code 7114254

loop_
_symmetry_equiv_pos_as_xyz
'x, y, z'
'-y, x-y, z'
'-x+y, -x, z'
'x+2/3, y+1/3, z+1/3'
'-y+2/3, x-y+1/3, z+1/3'
'-x+y+2/3, -x+1/3, z+1/3'
'x+1/3, y+2/3, z+2/3'
'-y+1/3, x-y+2/3, z+2/3'
'-x+y+1/3, -x+2/3, z+2/3'
'-x, -y, -z'
'y, -x+y, -z'
'x-y, x, -z'
'-x+2/3, -y+1/3, -z+1/3'
'y+2/3, -x+y+1/3, -z+1/3'
'x-y+2/3, x+1/3, -z+1/3'
'-x+1/3, -y+2/3, -z+2/3'
'y+1/3, -x+y+2/3, -z+2/3'
'x-y+1/3, x+2/3, -z+2/3'

loop_
_atom_site_label
_atom_site_type_symbol
_atom_site_fract_x
_atom_site_fract_y
_atom_site_fract_z
_atom_site_U_iso_or_equiv
_atom_site_adp_type
_atom_site_occupancy
_atom_site_symmetry_multiplicity
_atom_site_calc_flag
_atom_site_refinement_flags
P1 P 0.0000 0.0000 0.35095(3) 0.02012(19) Uani 1 3 d S
Si1 Si 0.0000 0.0000 0.15657(4) 0.0267(2) Uani 1 3 d S
N1 N 0.10163(9) 0.00018(9) 0.39501(6) 0.0250(3) Uani 1 1 d .
H1 H 0.0896 -0.0325 0.4420 0.030 Uiso 1 1 calc R
N2 N 0.0000 0.0000 0.25826(11) 0.0254(4) Uani 1 3 d S
C1 C 0.21023(10) 0.04945(10) 0.36368(8) 0.0240(3) Uani 1 1 d .
C2 C 0.21758(12) -0.01038(12) 0.29001(8) 0.0322(3) Uani 1 1 d .
H2A H 0.2900 0.0233 0.2709 0.039 Uiso 1 1 calc R
H2B H 0.1727 -0.0102 0.2461 0.039 Uiso 1 1 calc R
H2C H 0.1947 -0.0825 0.3059 0.039 Uiso 1 1 calc R
C3 C 0.24842(11) 0.16265(11) 0.33969(9) 0.0336(4) Uani 1 1 d .
H3A H 0.3202 0.1945 0.3193 0.040 Uiso 1 1 calc R
H3B H 0.2464 0.2014 0.3874 0.040 Uiso 1 1 calc R
H3C H 0.2032 0.1646 0.2969 0.040 Uiso 1 1 calc R
C4 C 0.27804(12) 0.04659(13) 0.43265(9) 0.0362(4) Uani 1 1 d .
H4A H 0.3505 0.0783 0.4140 0.043 Uiso 1 1 calc R
H4B H 0.2528 -0.0260 0.4486 0.043 Uiso 1 1 calc R
H4C H 0.2743 0.0856 0.4796 0.043 Uiso 1 1 calc R
C5 C 0.12399(13) 0.11143(14) 0.11504(9) 0.0407(4) Uani 1 1 d .
H5A H 0.1218 0.1095 0.0553 0.049 Uiso 1 1 calc R
H5B H 0.1836 0.1054 0.1341 0.049 Uiso 1 1 calc R
H5C H 0.1313 0.1776 0.1341 0.049 Uiso 1 1 calc R

loop_
_atom_site_aniso_label
_atom_site_aniso_U_11
_atom_site_aniso_U_22
_atom_site_aniso_U_33
_atom_site_aniso_U_23
_atom_site_aniso_U_13
_atom_site_aniso_U_12
P1 0.0214(3) 0.017 0.0202(3) 0.000 0.000 0.009
Si1 0.0317(4) 0.027 0.0198(3) 0.000 0.000 0.014
N1 0.0232(6) 0.0296(6) 0.0233(5) 0.0061(4) 0.0013(4) 0.0139(5)
N2 0.0275(10) 0.026 0.0221(10) 0.000 0.000 0.013
C1 0.0198(6) 0.0243(7) 0.0279(7) 0.0006(5) 0.0006(5) 0.0110(5)
C2 0.0317(8) 0.0349(8) 0.0359(8) -0.0025(6) 0.0022(6) 0.0210(7)
C3 0.0271(7) 0.0243(7) 0.0457(9) 0.0023(6) 0.0043(6) 0.0101(6)
C4 0.0283(8) 0.0460(9) 0.0372(8) -0.0005(7) -0.0047(6) 0.0208(7)
C5 0.0424(9) 0.0445(9) 0.0303(8) 0.0077(6) 0.0075(6) 0.0180(8)

loop_
_atom_type_symbol
_atom_type_description
_atom_type_scat_dispersion_real
_atom_type_scat_dispersion_imag
_atom_type_scat_source
C C 0.0033 0.0016 'International Tables Vol C Tables 4.2.6.8 and 6.1.1.4'
H H 0.0000 0.0000 'International Tables Vol C Tables 4.2.6.8 and 6.1.1.4'
N N 0.0061 0.0033 'International Tables Vol C Tables 4.2.6.8 and 6.1.1.4'
P P 0.1023 0.0942 'International Tables Vol C Tables 4.2.6.8 and 6.1.1.4'
Si Si 0.0817 0.0704 'International Tables Vol C Tables 4.2.6.8 and 6.1.1.4'

loop_
_geom_angle_atom_site_label_1
_geom_angle_atom_site_label_2
_geom_angle_atom_site_label_3
_geom_angle
_geom_angle_site_symmetry_1
_geom_angle_site_symmetry_3
N2 P1 N1 115.68(4) . 2
N2 P1 N1 115.68(4) . .
N1 P1 N1 102.61(5) 2 .
N2 P1 N1 115.68(4) . 3
N1 P1 N1 102.61(5) 2 3
N1 P1 N1 102.61(5) . 3
N2 Si1 C5 111.28(5) . .
N2 Si1 C5 111.28(5) . 3
C5 Si1 C5 107.61(5) . 3
N2 Si1 C5 111.28(5) . 2
C5 Si1 C5 107.61(5) . 2
C5 Si1 C5 107.61(5) 3 2
C1 N1 P1 127.19(9) . .
P1 N2 Si1 180.0 . .
N1 C1 C4 107.15(11) . .
N1 C1 C3 110.10(11) . .
C4 C1 C3 109.47(12) . .
N1 C1 C2 111.15(11) . .
C4 C1 C2 109.30(11) . .
C3 C1 C2 109.63(11) . .

loop_
_geom_bond_atom_site_label_1
_geom_bond_atom_site_label_2
_geom_bond_distance
_geom_bond_site_symmetry_2
P1 N2 1.5200(18) .
P1 N1 1.6670(11) 2
P1 N1 1.6670(11) .
P1 N1 1.6670(11) 3
Si1 N2 1.6674(18) .
Si1 C5 1.8769(16) .
Si1 C5 1.8769(16) 3
Si1 C5 1.8769(16) 2
N1 C1 1.4851(16) .
C1 C4 1.5263(18) .
C1 C3 1.5273(19) .
C1 C2 1.5334(18) .

loop_
_geom_torsion_atom_site_label_1
_geom_torsion_atom_site_label_2
_geom_torsion_atom_site_label_3
_geom_torsion_atom_site_label_4
_geom_torsion
_geom_torsion_site_symmetry_1
N2 P1 N1 C1 32.15(12) .
N1 P1 N1 C1 -94.75(14) 2
N1 P1 N1 C1 159.04(11) 3
N1 P1 N2 Si1 0(52) 2
N1 P1 N2 Si1 0(52) .
N1 P1 N2 Si1 0(27) 3
C5 Si1 N2 P1 0(76) .
C5 Si1 N2 P1 0(28) 3
C5 Si1 N2 P1 0(31) 2
P1 N1 C1 C4 169.18(10) .
P1 N1 C1 C3 50.21(15) .
P1 N1 C1 C2 -71.47(14) .
